data_1565572
loop_
_publ_author_name
'Timmermann, Christopher'
'Thiem, Paula'
'Wanitschke, Dominik'
'H\"uttenschmidt, Mareike'
'Romischke, Johanna'
'Villinger, Alexander'
'Seidel, Wolfram W.'

_publ_section_title
;
 Migratory insertion of isocyanide into a ketenyl-tungsten bond as key
 step in cyclization reactions.
;
_journal_issue 1
_journal_name_full 'Chemical science'
_journal_page_first 123
_journal_page_last 132
_journal_paper_doi 10.1039/d1sc06149f
_journal_volume 13
_journal_year 2021
_chemical_formula_moiety 'C33 H44 B N7 O4 W, 0.625(C H2 Cl2)'
_chemical_formula_sum 'C33.62 H45.25 B Cl1.25 N7 O4 W'
_chemical_formula_weight 850.49
_chemical_name_systematic
'[Di(carbonyl)-\k2-C,O-{(E)-3-(2,6-dimethyphenylamino)-1-ethoxyprop-1-en-3-ylidene-1-olate}-hydridotris(3,4,5-trimethylpyrazolyl)borato-tungsten(II)]'
_space_group_crystal_system monoclinic
_space_group_IT_number 14
_space_group_name_Hall '-P 2ybc'
_space_group_name_H-M_alt 'P 1 21/c 1'
_atom_sites_solution_hydrogens mixed
_audit_creation_method SHELXL-2014/7
_audit_update_record
;
2021-02-04 deposited with the CCDC.	2021-11-22 downloaded from the CCDC.
;
_cell_angle_alpha 90
_cell_angle_beta 105.658(2)
_cell_angle_gamma 90
_cell_formula_units_Z 4
_cell_length_a 9.8806(4)
_cell_length_b 22.4324(8)
_cell_length_c 17.6641(7)
_cell_measurement_reflns_used 9708
_cell_measurement_temperature 173(2)
_cell_measurement_theta_max 34.90
_cell_measurement_theta_min 2.33
_cell_volume 3769.9(3)
_computing_cell_refinement 'Bruker Apex V7.51A'
_computing_data_collection 'Bruker Apex V7.51A'
_computing_data_reduction 'Bruker SAINT'
_computing_molecular_graphics 'ORTEP-3v2.01 (Farrugia, 1997)'
_computing_publication_material 'SHELXL-2014/7 (Sheldrick, 2014)'
_computing_structure_refinement 'SHELXL-2014/7 (Sheldrick, 2014)'
_computing_structure_solution 'Bruker SHELXTL'
_diffrn_ambient_temperature 173(2)
_diffrn_measured_fraction_theta_full 0.998
_diffrn_measured_fraction_theta_max 0.977
_diffrn_measurement_device_type 'Bruker D8 QUEST diffractometer'
_diffrn_measurement_method 'phi and omega scans'
_diffrn_radiation_type MoK\a
_diffrn_radiation_wavelength 0.71073
_diffrn_reflns_av_R_equivalents 0.0345
_diffrn_reflns_av_unetI/netI 0.0234
_diffrn_reflns_Laue_measured_fraction_full 0.998
_diffrn_reflns_Laue_measured_fraction_max 0.977
_diffrn_reflns_limit_h_max 14
_diffrn_reflns_limit_h_min -14
_diffrn_reflns_limit_k_max 33
_diffrn_reflns_limit_k_min -33
_diffrn_reflns_limit_l_max 26
_diffrn_reflns_limit_l_min -26
_diffrn_reflns_number 111517
_diffrn_reflns_point_group_measured_fraction_full 0.998
_diffrn_reflns_point_group_measured_fraction_max 0.977
_diffrn_reflns_theta_full 25.242
_diffrn_reflns_theta_max 32.499
_diffrn_reflns_theta_min 2.325
_diffrn_source 'microfocus sealed tube'
_exptl_absorpt_coefficient_mu 3.198
_exptl_absorpt_correction_T_max 0.7473
_exptl_absorpt_correction_T_min 0.6362
_exptl_absorpt_correction_type multi-scan
_exptl_absorpt_process_details '(SADABS; Sheldrick, 2014)'
_exptl_crystal_colour orange
_exptl_crystal_density_diffrn 1.498
_exptl_crystal_description block
_exptl_crystal_F_000 1713
_exptl_crystal_recrystallization_method 'Re-crystallisation from solvent: dichloromethane/methanol'
_exptl_crystal_size_max 0.190
_exptl_crystal_size_mid 0.160
_exptl_crystal_size_min 0.120
_platon_squeeze_details
;
The unit cell contains 2.5 dichloromethane molecules which have been treated 
as a diffuse contribution to the overall scattering without specific atom 
positions by SQUEEZE/PLATON.
;
_refine_diff_density_max 2.679
_refine_diff_density_min -5.315
_refine_diff_density_rms 0.123
_refine_ls_extinction_coef 0.00037(7)
_refine_ls_extinction_expression Fc^*^=kFc[1+0.001xFc^2^\l^3^/sin(2\q)]^-1/4^
_refine_ls_extinction_method 'SHELXL-2014/7 (Sheldrick 2014'
_refine_ls_goodness_of_fit_ref 1.242
_refine_ls_hydrogen_treatment mixed
_refine_ls_matrix_type full
_refine_ls_number_parameters 433
_refine_ls_number_reflns 13607
_refine_ls_number_restraints 0
_refine_ls_restrained_S_all 1.242
_refine_ls_R_factor_all 0.0439
_refine_ls_R_factor_gt 0.0365
_refine_ls_shift/su_max 0.003
_refine_ls_shift/su_mean 0.000
_refine_ls_structure_factor_coef Fsqd
_refine_ls_weighting_details 'w=1/[\s^2^(Fo^2^)+12.7003P] where P=(Fo^2^+2Fc^2^)/3'
_refine_ls_weighting_scheme calc
_refine_ls_wR_factor_gt 0.0722
_refine_ls_wR_factor_ref 0.0740
_reflns_Friedel_coverage 0.000
_reflns_number_gt 11878
_reflns_number_total 13607
_reflns_threshold_expression 'I > 2\s(I)'
_cod_data_source_file d1sc06149f2.cif
_cod_data_source_block is_ct1801
_cod_depositor_comments 'Adding full bibliography for 1565569--1565576.cif.'
_cod_original_sg_symbol_H-M 'P 21/c'
_cod_database_code 1565572
_shelx_shelxl_version_number 2014/7
_shelx_space_group_comment
;
The symmetry employed for this shelxl refinement is uniquely defined
by the following loop, which should always be used as a source of
symmetry information in preference to the above space-group names.
They are only intended as comments.
;
_shelx_estimated_absorpt_t_min 0.582
_shelx_estimated_absorpt_t_max 0.700
_platon_squeeze_void_probe_radius 1.20

loop_
_space_group_symop_operation_xyz
'x, y, z'
'-x, y+1/2, -z+1/2'
'-x, -y, -z'
'x, -y-1/2, z-1/2'

loop_
_atom_site_label
_atom_site_type_symbol
_atom_site_fract_x
_atom_site_fract_y
_atom_site_fract_z
_atom_site_U_iso_or_equiv
_atom_site_adp_type
_atom_site_occupancy
_atom_site_site_symmetry_order
_atom_site_calc_flag
_atom_site_refinement_flags_posn
_atom_site_refinement_flags_adp
_atom_site_refinement_flags_occupancy
_atom_site_disorder_assembly
_atom_site_disorder_group
B1 B 0.7366(4) 0.24135(15) 0.67553(19) 0.0188(6) Uani 1 1 d . . . . .
H1 H 0.8184 0.2141 0.6799 0.023 Uiso 1 1 calc R U . . .
N1 N 0.2186(3) 0.42885(12) 0.59695(15) 0.0186(5) Uani 1 1 d . . . . .
N2 N 0.4891(3) 0.23556(11) 0.68731(15) 0.0183(5) Uani 1 1 d . . . . .
N3 N 0.6116(3) 0.20645(11) 0.68920(15) 0.0184(5) Uani 1 1 d . . . . .
N4 N 0.6830(3) 0.33635(12) 0.73589(14) 0.0183(4) Uani 1 1 d . . . . .
N5 N 0.7771(3) 0.29177(12) 0.73609(15) 0.0180(5) Uani 1 1 d . . . . .
N6 N 0.5732(3) 0.30461(11) 0.56815(14) 0.0173(5) Uani 1 1 d . . . . .
N7 N 0.6893(3) 0.26848(11) 0.59183(14) 0.0175(5) Uani 1 1 d . . . . .
O1 O 0.4361(2) 0.33037(10) 0.77116(12) 0.0200(4) Uani 1 1 d . . . . .
O2 O 0.3367(3) 0.36728(11) 0.86287(13) 0.0278(5) Uani 1 1 d . . . . .
O3 O 0.5429(3) 0.45633(12) 0.60044(18) 0.0354(6) Uani 1 1 d . . . . .
O4 O 0.1932(3) 0.29390(13) 0.52873(16) 0.0333(6) Uani 1 1 d . . . . .
W1 W 0.46320(2) 0.33293(2) 0.65673(2) 0.01510(4) Uani 1 1 d . . . . .
C1 C 0.2966(3) 0.39669(13) 0.65915(17) 0.0165(5) Uani 1 1 d . . . . .
C2 C 0.2699(3) 0.40376(14) 0.73255(18) 0.0214(6) Uani 1 1 d . . . . .
H2 H 0.2037 0.4314 0.7423 0.026 Uiso 1 1 calc R U . . .
C3 C 0.3490(3) 0.36659(14) 0.78880(17) 0.0200(6) Uani 1 1 d . . . . .
C4 C 0.1126(3) 0.47120(14) 0.60105(17) 0.0187(5) Uani 1 1 d . . . . .
C5 C 0.1400(3) 0.53163(15) 0.59197(19) 0.0235(6) Uani 1 1 d . . . . .
C6 C 0.0368(4) 0.57324(17) 0.5959(2) 0.0332(8) Uani 1 1 d . . . . .
H6 H 0.0520 0.6143 0.5879 0.040 Uiso 1 1 calc R U . . .
C7 C -0.0870(4) 0.55530(19) 0.6111(2) 0.0363(9) Uani 1 1 d . . . . .
H7 H -0.1546 0.5842 0.6159 0.044 Uiso 1 1 calc R U . . .
C8 C -0.1125(4) 0.4958(2) 0.6193(2) 0.0353(8) Uani 1 1 d . . . . .
H8 H -0.1983 0.4841 0.6295 0.042 Uiso 1 1 calc R U . . .
C9 C -0.0148(3) 0.45193(16) 0.6131(2) 0.0253(6) Uani 1 1 d . . . . .
C10 C 0.2765(4) 0.55161(17) 0.5784(3) 0.0349(8) Uani 1 1 d . . . . .
H10A H 0.2900 0.5319 0.5315 0.052 Uiso 1 1 calc R U . . .
H10B H 0.3541 0.5410 0.6241 0.052 Uiso 1 1 calc R U . . .
H10C H 0.2747 0.5949 0.5709 0.052 Uiso 1 1 calc R U . . .
C11 C -0.0498(4) 0.38734(18) 0.6173(3) 0.0382(9) Uani 1 1 d . . . . .
H11A H -0.1520 0.3825 0.6043 0.057 Uiso 1 1 calc R U . . .
H11B H -0.0074 0.3725 0.6706 0.057 Uiso 1 1 calc R U . . .
H11C H -0.0127 0.3648 0.5798 0.057 Uiso 1 1 calc R U . . .
C12 C 0.4240(4) 0.32585(18) 0.91782(19) 0.0318(8) Uani 1 1 d . . . . .
H12A H 0.5245 0.3335 0.9222 0.038 Uiso 1 1 calc R U . . .
H12B H 0.4019 0.2844 0.8995 0.038 Uiso 1 1 calc R U . . .
C13 C 0.3947(5) 0.3346(2) 0.9954(2) 0.0411(10) Uani 1 1 d . . . . .
H13A H 0.2943 0.3286 0.9898 0.062 Uiso 1 1 calc R U . . .
H13B H 0.4212 0.3752 1.0141 0.062 Uiso 1 1 calc R U . . .
H13C H 0.4493 0.3059 1.0332 0.062 Uiso 1 1 calc R U . . .
C14 C 0.5075(3) 0.41121(15) 0.6206(2) 0.0230(6) Uani 1 1 d . . . . .
C15 C 0.2923(3) 0.30985(14) 0.57616(19) 0.0220(6) Uani 1 1 d . . . . .
C16 C 0.3987(3) 0.19426(14) 0.69782(18) 0.0219(6) Uani 1 1 d . . . . .
C17 C 0.4612(4) 0.13794(15) 0.7063(2) 0.0268(7) Uani 1 1 d . . . . .
C18 C 0.5966(4) 0.14742(14) 0.70048(18) 0.0229(6) Uani 1 1 d . . . . .
C19 C 0.2528(4) 0.20910(19) 0.7012(3) 0.0376(9) Uani 1 1 d . . . . .
H19A H 0.2413 0.2525 0.7012 0.056 Uiso 1 1 calc R U . . .
H19B H 0.2367 0.1924 0.7493 0.056 Uiso 1 1 calc R U . . .
H19C H 0.1847 0.1921 0.6553 0.056 Uiso 1 1 calc R U . . .
C20 C 0.3947(5) 0.07992(18) 0.7178(3) 0.0428(10) Uani 1 1 d . . . . .
H20A H 0.3204 0.0702 0.6702 0.064 Uiso 1 1 calc R U . . .
H20B H 0.3542 0.0832 0.7625 0.064 Uiso 1 1 calc R U . . .
H20C H 0.4660 0.0484 0.7281 0.064 Uiso 1 1 calc R U . . .
C21 C 0.7111(5) 0.10349(17) 0.7040(3) 0.0378(9) Uani 1 1 d . . . . .
H21A H 0.7366 0.1039 0.6541 0.057 Uiso 1 1 calc R U . . .
H21B H 0.6786 0.0636 0.7133 0.057 Uiso 1 1 calc R U . . .
H21C H 0.7933 0.1141 0.7470 0.057 Uiso 1 1 calc R U . . .
C22 C 0.7459(3) 0.37506(15) 0.7920(2) 0.0243(6) Uani 1 1 d . . . . .
C23 C 0.8821(3) 0.35564(16) 0.8294(2) 0.0261(6) Uani 1 1 d . . . . .
C24 C 0.8973(3) 0.30256(15) 0.79244(18) 0.0221(6) Uani 1 1 d . . . . .
C25 C 0.6768(5) 0.43043(18) 0.8089(3) 0.0420(10) Uani 1 1 d . . . . .
H25A H 0.7340 0.4650 0.8034 0.063 Uiso 1 1 calc R U . . .
H25B H 0.6672 0.4288 0.8626 0.063 Uiso 1 1 calc R U . . .
H25C H 0.5835 0.4340 0.7717 0.063 Uiso 1 1 calc R U . . .
C26 C 0.9897(4) 0.3866(2) 0.8940(3) 0.0418(10) Uani 1 1 d . . . . .
H26A H 1.0565 0.4079 0.8716 0.063 Uiso 1 1 calc R U . . .
H26B H 1.0401 0.3571 0.9321 0.063 Uiso 1 1 calc R U . . .
H26C H 0.9425 0.4151 0.9204 0.063 Uiso 1 1 calc R U . . .
C27 C 1.0216(4) 0.2617(2) 0.8100(2) 0.0383(9) Uani 1 1 d . . . . .
H27A H 0.9963 0.2237 0.8299 0.057 Uiso 1 1 calc R U . . .
H27B H 1.0993 0.2800 0.8498 0.057 Uiso 1 1 calc R U . . .
H27C H 1.0505 0.2547 0.7619 0.057 Uiso 1 1 calc R U . . .
C28 C 0.5551(3) 0.31549(14) 0.49098(17) 0.0190(5) Uani 1 1 d . . . . .
C29 C 0.6587(3) 0.28593(14) 0.46460(17) 0.0189(5) Uani 1 1 d . . . . .
C30 C 0.7411(3) 0.25670(14) 0.52977(18) 0.0193(5) Uani 1 1 d . . . . .
C31 C 0.4393(4) 0.35331(17) 0.4429(2) 0.0292(7) Uani 1 1 d . . . . .
H31A H 0.4438 0.3536 0.3881 0.044 Uiso 1 1 calc R U . . .
H31B H 0.4495 0.3941 0.4635 0.044 Uiso 1 1 calc R U . . .
H31C H 0.3486 0.3371 0.4454 0.044 Uiso 1 1 calc R U . . .
C32 C 0.6749(4) 0.28314(16) 0.38256(19) 0.0268(7) Uani 1 1 d . . . . .
H32A H 0.6126 0.3126 0.3495 0.040 Uiso 1 1 calc R U . . .
H32B H 0.6500 0.2432 0.3609 0.040 Uiso 1 1 calc R U . . .
H32C H 0.7726 0.2919 0.3837 0.040 Uiso 1 1 calc R U . . .
C33 C 0.8668(4) 0.21848(18) 0.5350(2) 0.0320(8) Uani 1 1 d . . . . .
H33A H 0.8866 0.2170 0.4835 0.048 Uiso 1 1 calc R U . . .
H33B H 0.8484 0.1781 0.5509 0.048 Uiso 1 1 calc R U . . .
H33C H 0.9480 0.2352 0.5739 0.048 Uiso 1 1 calc R U . . .
H1A H 0.241(4) 0.4286(18) 0.555(2) 0.025(10) Uiso 1 1 d . . . . .

loop_
_atom_site_aniso_label
_atom_site_aniso_U_11
_atom_site_aniso_U_22
_atom_site_aniso_U_33
_atom_site_aniso_U_23
_atom_site_aniso_U_13
_atom_site_aniso_U_12
B1 0.0211(15) 0.0220(15) 0.0144(14) 0.0013(12) 0.0065(12) 0.0062(12)
N1 0.0182(11) 0.0232(12) 0.0148(11) 0.0047(9) 0.0048(9) 0.0054(9)
N2 0.0223(12) 0.0169(11) 0.0172(11) 0.0010(9) 0.0077(9) 0.0013(9)
N3 0.0238(12) 0.0175(11) 0.0151(11) 0.0011(9) 0.0071(9) 0.0039(9)
N4 0.0180(10) 0.0198(11) 0.0157(11) -0.0009(10) 0.0022(8) 0.0033(9)
N5 0.0171(11) 0.0226(12) 0.0152(11) 0.0004(9) 0.0057(9) 0.0035(9)
N6 0.0185(11) 0.0221(12) 0.0127(10) 0.0037(9) 0.0065(9) 0.0030(9)
N7 0.0186(11) 0.0208(11) 0.0145(11) 0.0020(9) 0.0067(9) 0.0042(9)
O1 0.0223(10) 0.0240(10) 0.0147(9) 0.0034(8) 0.0065(8) 0.0092(9)
O2 0.0340(13) 0.0361(13) 0.0159(10) 0.0055(9) 0.0111(9) 0.0173(10)
O3 0.0263(12) 0.0292(13) 0.0536(18) 0.0142(12) 0.0154(12) 0.0007(10)
O4 0.0260(12) 0.0406(15) 0.0292(13) -0.0055(11) 0.0002(10) -0.0045(11)
W1 0.01520(5) 0.01722(5) 0.01356(5) 0.00180(4) 0.00507(3) 0.00290(4)
C1 0.0140(11) 0.0190(13) 0.0158(12) 0.0032(10) 0.0030(10) 0.0024(10)
C2 0.0229(14) 0.0258(15) 0.0162(13) 0.0042(11) 0.0067(11) 0.0099(11)
C3 0.0209(13) 0.0259(14) 0.0140(12) 0.0018(11) 0.0060(10) 0.0064(11)
C4 0.0155(12) 0.0235(14) 0.0150(12) 0.0037(11) 0.0007(10) 0.0040(10)
C5 0.0214(14) 0.0241(15) 0.0215(15) 0.0021(12) -0.0004(11) 0.0041(11)
C6 0.0335(18) 0.0266(17) 0.0338(19) -0.0007(14) -0.0004(15) 0.0088(14)
C7 0.0275(17) 0.044(2) 0.0320(19) -0.0060(16) -0.0003(14) 0.0177(16)
C8 0.0201(15) 0.053(2) 0.0327(18) 0.0032(18) 0.0077(13) 0.0088(16)
C9 0.0182(14) 0.0346(17) 0.0228(15) 0.0058(13) 0.0048(11) 0.0022(12)
C10 0.0316(18) 0.0257(17) 0.045(2) 0.0053(16) 0.0072(16) -0.0050(14)
C11 0.0266(17) 0.040(2) 0.048(2) 0.0110(18) 0.0110(16) -0.0062(15)
C12 0.0401(19) 0.040(2) 0.0159(14) 0.0093(14) 0.0087(13) 0.0190(16)
C13 0.052(2) 0.055(2) 0.0164(15) 0.0094(17) 0.0095(15) 0.023(2)
C14 0.0146(12) 0.0270(15) 0.0278(16) 0.0032(12) 0.0065(11) 0.0033(11)
C15 0.0228(14) 0.0223(14) 0.0228(15) 0.0004(12) 0.0094(12) 0.0008(11)
C16 0.0253(15) 0.0248(15) 0.0147(13) -0.0011(11) 0.0039(11) -0.0035(12)
C17 0.0382(18) 0.0203(15) 0.0213(15) 0.0002(12) 0.0072(13) -0.0058(13)
C18 0.0340(17) 0.0181(13) 0.0163(13) 0.0006(11) 0.0063(12) 0.0033(12)
C19 0.0271(17) 0.039(2) 0.051(2) 0.0090(18) 0.0171(17) -0.0032(15)
C20 0.052(3) 0.0273(19) 0.046(2) 0.0023(17) 0.008(2) -0.0133(17)
C21 0.050(2) 0.0234(17) 0.041(2) 0.0033(15) 0.0140(18) 0.0117(16)
C22 0.0251(15) 0.0234(15) 0.0234(15) -0.0055(12) 0.0050(12) -0.0021(12)
C23 0.0204(14) 0.0310(16) 0.0254(16) -0.0042(13) 0.0036(12) -0.0019(12)
C24 0.0152(12) 0.0316(16) 0.0192(14) 0.0021(12) 0.0042(11) 0.0011(11)
C25 0.040(2) 0.0306(19) 0.048(2) -0.0189(18) -0.0014(18) 0.0073(16)
C26 0.0268(18) 0.054(3) 0.038(2) -0.0124(19) -0.0031(16) -0.0063(17)
C27 0.0219(16) 0.052(2) 0.038(2) -0.0054(18) 0.0031(15) 0.0115(16)
C28 0.0199(13) 0.0231(13) 0.0142(12) 0.0024(10) 0.0053(10) -0.0010(10)
C29 0.0240(14) 0.0221(14) 0.0126(12) -0.0025(10) 0.0084(10) -0.0045(11)
C30 0.0215(13) 0.0223(14) 0.0170(13) -0.0014(11) 0.0102(11) -0.0007(11)
C31 0.0267(16) 0.0409(19) 0.0208(15) 0.0120(14) 0.0079(13) 0.0093(14)
C32 0.0342(17) 0.0320(17) 0.0176(14) -0.0027(12) 0.0126(13) -0.0048(14)
C33 0.0329(18) 0.042(2) 0.0260(17) 0.0028(15) 0.0163(14) 0.0144(15)

loop_
_atom_type_symbol
_atom_type_description
_atom_type_scat_dispersion_real
_atom_type_scat_dispersion_imag
_atom_type_scat_source
C C 0.0033 0.0016 'International Tables Vol C Tables 4.2.6.8 and 6.1.1.4'
H H 0.0000 0.0000 'International Tables Vol C Tables 4.2.6.8 and 6.1.1.4'
B B 0.0013 0.0007 'International Tables Vol C Tables 4.2.6.8 and 6.1.1.4'
N N 0.0061 0.0033 'International Tables Vol C Tables 4.2.6.8 and 6.1.1.4'
O O 0.0106 0.0060 'International Tables Vol C Tables 4.2.6.8 and 6.1.1.4'
W W -0.8490 6.8722 'International Tables Vol C Tables 4.2.6.8 and 6.1.1.4'
Cl Cl 0.1484 0.1585 'International Tables Vol C Tables 4.2.6.8 and 6.1.1.4'

loop_
_geom_angle_atom_site_label_1
_geom_angle_atom_site_label_2
_geom_angle_atom_site_label_3
_geom_angle
_geom_angle_site_symmetry_1
_geom_angle_site_symmetry_3
_geom_angle_publ_flag
N5 B1 N3 109.6(2) . . ?
N5 B1 N7 109.3(2) . . ?
N3 B1 N7 107.6(2) . . ?
N5 B1 H1 110.1 . . ?
N3 B1 H1 110.1 . . ?
N7 B1 H1 110.1 . . ?
C1 N1 C4 124.9(3) . . ?
C1 N1 H1A 119(3) . . ?
C4 N1 H1A 115(3) . . ?
C16 N2 N3 106.6(2) . . ?
C16 N2 W1 132.2(2) . . ?
N3 N2 W1 120.82(18) . . ?
C18 N3 N2 109.8(3) . . ?
C18 N3 B1 130.3(3) . . ?
N2 N3 B1 119.8(2) . . ?
C22 N4 N5 107.1(2) . . ?
C22 N4 W1 131.4(2) . . ?
N5 N4 W1 121.35(19) . . ?
C24 N5 N4 109.5(2) . . ?
C24 N5 B1 131.2(3) . . ?
N4 N5 B1 119.3(2) . . ?
C28 N6 N7 106.6(2) . . ?
C28 N6 W1 134.6(2) . . ?
N7 N6 W1 118.70(17) . . ?
C30 N7 N6 109.6(2) . . ?
C30 N7 B1 127.8(2) . . ?
N6 N7 B1 122.3(2) . . ?
C3 O1 W1 118.86(18) . . ?
C3 O2 C12 116.7(2) . . ?
C14 W1 C15 102.96(13) . . ?
C14 W1 O1 115.73(12) . . ?
C15 W1 O1 112.39(11) . . ?
C14 W1 C1 69.86(11) . . ?
C15 W1 C1 71.47(12) . . ?
O1 W1 C1 73.07(9) . . ?
C14 W1 N6 80.33(11) . . ?
C15 W1 N6 84.41(11) . . ?
O1 W1 N6 151.42(8) . . ?
C1 W1 N6 135.44(10) . . ?
C14 W1 N4 84.77(11) . . ?
C15 W1 N4 163.68(11) . . ?
O1 W1 N4 75.86(9) . . ?
C1 W1 N4 124.85(10) . . ?
N6 W1 N4 82.75(9) . . ?
C14 W1 N2 158.26(11) . . ?
C15 W1 N2 86.43(12) . . ?
O1 W1 N2 77.24(9) . . ?
C1 W1 N2 131.87(10) . . ?
N6 W1 N2 81.15(9) . . ?
N4 W1 N2 81.68(9) . . ?
N1 C1 C2 118.6(3) . . ?
N1 C1 W1 126.4(2) . . ?
C2 C1 W1 115.0(2) . . ?
C3 C2 C1 112.9(3) . . ?
C3 C2 H2 123.5 . . ?
C1 C2 H2 123.5 . . ?
O1 C3 O2 119.1(3) . . ?
O1 C3 C2 120.0(3) . . ?
O2 C3 C2 120.9(3) . . ?
C5 C4 C9 121.7(3) . . ?
C5 C4 N1 118.1(3) . . ?
C9 C4 N1 120.2(3) . . ?
C6 C5 C4 118.4(3) . . ?
C6 C5 C10 120.5(3) . . ?
C4 C5 C10 121.1(3) . . ?
C7 C6 C5 120.7(4) . . ?
C7 C6 H6 119.6 . . ?
C5 C6 H6 119.6 . . ?
C8 C7 C6 120.1(3) . . ?
C8 C7 H7 120.0 . . ?
C6 C7 H7 120.0 . . ?
C7 C8 C9 121.5(3) . . ?
C7 C8 H8 119.2 . . ?
C9 C8 H8 119.2 . . ?
C4 C9 C8 117.5(3) . . ?
C4 C9 C11 122.4(3) . . ?
C8 C9 C11 120.2(3) . . ?
C5 C10 H10A 109.5 . . ?
C5 C10 H10B 109.5 . . ?
H10A C10 H10B 109.5 . . ?
C5 C10 H10C 109.5 . . ?
H10A C10 H10C 109.5 . . ?
H10B C10 H10C 109.5 . . ?
C9 C11 H11A 109.5 . . ?
C9 C11 H11B 109.5 . . ?
H11A C11 H11B 109.5 . . ?
C9 C11 H11C 109.5 . . ?
H11A C11 H11C 109.5 . . ?
H11B C11 H11C 109.5 . . ?
O2 C12 C13 107.6(3) . . ?
O2 C12 H12A 110.2 . . ?
C13 C12 H12A 110.2 . . ?
O2 C12 H12B 110.2 . . ?
C13 C12 H12B 110.2 . . ?
H12A C12 H12B 108.5 . . ?
C12 C13 H13A 109.5 . . ?
C12 C13 H13B 109.5 . . ?
H13A C13 H13B 109.5 . . ?
C12 C13 H13C 109.5 . . ?
H13A C13 H13C 109.5 . . ?
H13B C13 H13C 109.5 . . ?
O3 C14 W1 175.4(3) . . ?
O4 C15 W1 177.3(3) . . ?
N2 C16 C17 110.5(3) . . ?
N2 C16 C19 122.6(3) . . ?
C17 C16 C19 126.8(3) . . ?
C18 C17 C16 105.1(3) . . ?
C18 C17 C20 127.7(3) . . ?
C16 C17 C20 127.2(3) . . ?
N3 C18 C17 107.9(3) . . ?
N3 C18 C21 122.8(3) . . ?
C17 C18 C21 129.3(3) . . ?
C16 C19 H19A 109.5 . . ?
C16 C19 H19B 109.5 . . ?
H19A C19 H19B 109.5 . . ?
C16 C19 H19C 109.5 . . ?
H19A C19 H19C 109.5 . . ?
H19B C19 H19C 109.5 . . ?
C17 C20 H20A 109.5 . . ?
C17 C20 H20B 109.5 . . ?
H20A C20 H20B 109.5 . . ?
C17 C20 H20C 109.5 . . ?
H20A C20 H20C 109.5 . . ?
H20B C20 H20C 109.5 . . ?
C18 C21 H21A 109.5 . . ?
C18 C21 H21B 109.5 . . ?
H21A C21 H21B 109.5 . . ?
C18 C21 H21C 109.5 . . ?
H21A C21 H21C 109.5 . . ?
H21B C21 H21C 109.5 . . ?
N4 C22 C23 110.1(3) . . ?
N4 C22 C25 123.0(3) . . ?
C23 C22 C25 127.0(3) . . ?
C24 C23 C22 105.0(3) . . ?
C24 C23 C26 127.6(3) . . ?
C22 C23 C26 127.4(3) . . ?
N5 C24 C23 108.4(3) . . ?
N5 C24 C27 123.6(3) . . ?
C23 C24 C27 128.0(3) . . ?
C22 C25 H25A 109.5 . . ?
C22 C25 H25B 109.5 . . ?
H25A C25 H25B 109.5 . . ?
C22 C25 H25C 109.5 . . ?
H25A C25 H25C 109.5 . . ?
H25B C25 H25C 109.5 . . ?
C23 C26 H26A 109.5 . . ?
C23 C26 H26B 109.5 . . ?
H26A C26 H26B 109.5 . . ?
C23 C26 H26C 109.5 . . ?
H26A C26 H26C 109.5 . . ?
H26B C26 H26C 109.5 . . ?
C24 C27 H27A 109.5 . . ?
C24 C27 H27B 109.5 . . ?
H27A C27 H27B 109.5 . . ?
C24 C27 H27C 109.5 . . ?
H27A C27 H27C 109.5 . . ?
H27B C27 H27C 109.5 . . ?
N6 C28 C29 110.0(3) . . ?
N6 C28 C31 123.4(3) . . ?
C29 C28 C31 126.6(3) . . ?
C30 C29 C28 105.5(2) . . ?
C30 C29 C32 126.2(3) . . ?
C28 C29 C32 128.2(3) . . ?
N7 C30 C29 108.3(3) . . ?
N7 C30 C33 123.5(3) . . ?
C29 C30 C33 128.1(3) . . ?
C28 C31 H31A 109.5 . . ?
C28 C31 H31B 109.5 . . ?
H31A C31 H31B 109.5 . . ?
C28 C31 H31C 109.5 . . ?
H31A C31 H31C 109.5 . . ?
H31B C31 H31C 109.5 . . ?
C29 C32 H32A 109.5 . . ?
C29 C32 H32B 109.5 . . ?
H32A C32 H32B 109.5 . . ?
C29 C32 H32C 109.5 . . ?
H32A C32 H32C 109.5 . . ?
H32B C32 H32C 109.5 . . ?
C30 C33 H33A 109.5 . . ?
C30 C33 H33B 109.5 . . ?
H33A C33 H33B 109.5 . . ?
C30 C33 H33C 109.5 . . ?
H33A C33 H33C 109.5 . . ?
H33B C33 H33C 109.5 . . ?

loop_
_geom_bond_atom_site_label_1
_geom_bond_atom_site_label_2
_geom_bond_distance
_geom_bond_site_symmetry_2
_geom_bond_publ_flag
B1 N5 1.534(4) . ?
B1 N3 1.535(4) . ?
B1 N7 1.550(4) . ?
B1 H1 1.0000 . ?
N1 C1 1.366(4) . ?
N1 C4 1.430(4) . ?
N1 H1A 0.82(4) . ?
N2 C16 1.334(4) . ?
N2 N3 1.368(3) . ?
N2 W1 2.248(2) . ?
N3 C18 1.353(4) . ?
N4 C22 1.338(4) . ?
N4 N5 1.365(3) . ?
N4 W1 2.244(2) . ?
N5 C24 1.350(4) . ?
N6 C28 1.348(4) . ?
N6 N7 1.374(3) . ?
N6 W1 2.225(2) . ?
N7 C30 1.355(4) . ?
O1 C3 1.281(3) . ?
O1 W1 2.110(2) . ?
O2 C3 1.347(4) . ?
O2 C12 1.449(4) . ?
O3 C14 1.158(4) . ?
O4 C15 1.160(4) . ?
W1 C14 1.958(3) . ?
W1 C15 1.962(3) . ?
W1 C1 2.189(3) . ?
C1 C2 1.401(4) . ?
C2 C3 1.369(4) . ?
C2 H2 0.9500 . ?
C4 C5 1.400(4) . ?
C4 C9 1.401(4) . ?
C5 C6 1.397(5) . ?
C5 C10 1.501(5) . ?
C6 C7 1.382(6) . ?
C6 H6 0.9500 . ?
C7 C8 1.373(6) . ?
C7 H7 0.9500 . ?
C8 C9 1.404(5) . ?
C8 H8 0.9500 . ?
C9 C11 1.496(5) . ?
C10 H10A 0.9800 . ?
C10 H10B 0.9800 . ?
C10 H10C 0.9800 . ?
C11 H11A 0.9800 . ?
C11 H11B 0.9800 . ?
C11 H11C 0.9800 . ?
C12 C13 1.487(5) . ?
C12 H12A 0.9900 . ?
C12 H12B 0.9900 . ?
C13 H13A 0.9800 . ?
C13 H13B 0.9800 . ?
C13 H13C 0.9800 . ?
C16 C17 1.396(5) . ?
C16 C19 1.497(5) . ?
C17 C18 1.386(5) . ?
C17 C20 1.496(5) . ?
C18 C21 1.489(5) . ?
C19 H19A 0.9800 . ?
C19 H19B 0.9800 . ?
C19 H19C 0.9800 . ?
C20 H20A 0.9800 . ?
C20 H20B 0.9800 . ?
C20 H20C 0.9800 . ?
C21 H21A 0.9800 . ?
C21 H21B 0.9800 . ?
C21 H21C 0.9800 . ?
C22 C23 1.399(5) . ?
C22 C25 1.486(5) . ?
C23 C24 1.385(5) . ?
C23 C26 1.504(5) . ?
C24 C27 1.496(5) . ?
C25 H25A 0.9800 . ?
C25 H25B 0.9800 . ?
C25 H25C 0.9800 . ?
C26 H26A 0.9800 . ?
C26 H26B 0.9800 . ?
C26 H26C 0.9800 . ?
C27 H27A 0.9800 . ?
C27 H27B 0.9800 . ?
C27 H27C 0.9800 . ?
C28 C29 1.400(4) . ?
C28 C31 1.492(4) . ?
C29 C30 1.383(4) . ?
C29 C32 1.502(4) . ?
C30 C33 1.491(4) . ?
C31 H31A 0.9800 . ?
C31 H31B 0.9800 . ?
C31 H31C 0.9800 . ?
C32 H32A 0.9800 . ?
C32 H32B 0.9800 . ?
C32 H32C 0.9800 . ?
C33 H33A 0.9800 . ?
C33 H33B 0.9800 . ?
C33 H33C 0.9800 . ?

loop_
_geom_torsion_atom_site_label_1
_geom_torsion_atom_site_label_2
_geom_torsion_atom_site_label_3
_geom_torsion_atom_site_label_4
_geom_torsion
_geom_torsion_site_symmetry_1
_geom_torsion_site_symmetry_2
_geom_torsion_site_symmetry_3
_geom_torsion_site_symmetry_4
_geom_torsion_publ_flag
C16 N2 N3 C18 0.3(3) . . . . ?
W1 N2 N3 C18 -173.4(2) . . . . ?
C16 N2 N3 B1 177.6(3) . . . . ?
W1 N2 N3 B1 4.0(3) . . . . ?
N5 B1 N3 C18 -125.8(3) . . . . ?
N7 B1 N3 C18 115.5(3) . . . . ?
N5 B1 N3 N2 57.5(3) . . . . ?
N7 B1 N3 N2 -61.3(3) . . . . ?
C22 N4 N5 C24 0.5(3) . . . . ?
W1 N4 N5 C24 -175.71(19) . . . . ?
C22 N4 N5 B1 -177.8(3) . . . . ?
W1 N4 N5 B1 6.0(3) . . . . ?
N3 B1 N5 C24 118.6(3) . . . . ?
N7 B1 N5 C24 -123.7(3) . . . . ?
N3 B1 N5 N4 -63.5(3) . . . . ?
N7 B1 N5 N4 54.2(3) . . . . ?
C28 N6 N7 C30 -0.7(3) . . . . ?
W1 N6 N7 C30 -179.61(19) . . . . ?
C28 N6 N7 B1 -174.4(3) . . . . ?
W1 N6 N7 B1 6.7(4) . . . . ?
N5 B1 N7 C30 124.4(3) . . . . ?
N3 B1 N7 C30 -116.7(3) . . . . ?
N5 B1 N7 N6 -63.2(3) . . . . ?
N3 B1 N7 N6 55.8(3) . . . . ?
C4 N1 C1 C2 2.0(5) . . . . ?
C4 N1 C1 W1 -178.5(2) . . . . ?
N1 C1 C2 C3 176.4(3) . . . . ?
W1 C1 C2 C3 -3.3(4) . . . . ?
W1 O1 C3 O2 -176.6(2) . . . . ?
W1 O1 C3 C2 3.6(4) . . . . ?
C12 O2 C3 O1 -0.4(5) . . . . ?
C12 O2 C3 C2 179.4(3) . . . . ?
C1 C2 C3 O1 -0.1(5) . . . . ?
C1 C2 C3 O2 -179.9(3) . . . . ?
C1 N1 C4 C5 110.2(3) . . . . ?
C1 N1 C4 C9 -70.4(4) . . . . ?
C9 C4 C5 C6 0.6(5) . . . . ?
N1 C4 C5 C6 180.0(3) . . . . ?
C9 C4 C5 C10 -179.5(3) . . . . ?
N1 C4 C5 C10 -0.1(5) . . . . ?
C4 C5 C6 C7 2.3(5) . . . . ?
C10 C5 C6 C7 -177.7(4) . . . . ?
C5 C6 C7 C8 -2.7(6) . . . . ?
C6 C7 C8 C9 0.3(6) . . . . ?
C5 C4 C9 C8 -2.9(5) . . . . ?
N1 C4 C9 C8 177.8(3) . . . . ?
C5 C4 C9 C11 175.7(3) . . . . ?
N1 C4 C9 C11 -3.7(5) . . . . ?
C7 C8 C9 C4 2.4(5) . . . . ?
C7 C8 C9 C11 -176.2(4) . . . . ?
C3 O2 C12 C13 179.4(3) . . . . ?
N3 N2 C16 C17 -0.2(3) . . . . ?
W1 N2 C16 C17 172.4(2) . . . . ?
N3 N2 C16 C19 178.6(3) . . . . ?
W1 N2 C16 C19 -8.8(5) . . . . ?
N2 C16 C17 C18 0.1(4) . . . . ?
C19 C16 C17 C18 -178.6(3) . . . . ?
N2 C16 C17 C20 -178.9(3) . . . . ?
C19 C16 C17 C20 2.4(6) . . . . ?
N2 N3 C18 C17 -0.2(3) . . . . ?
B1 N3 C18 C17 -177.2(3) . . . . ?
N2 N3 C18 C21 179.0(3) . . . . ?
B1 N3 C18 C21 2.0(5) . . . . ?
C16 C17 C18 N3 0.0(4) . . . . ?
C20 C17 C18 N3 179.0(4) . . . . ?
C16 C17 C18 C21 -179.1(3) . . . . ?
C20 C17 C18 C21 -0.1(6) . . . . ?
N5 N4 C22 C23 -0.1(4) . . . . ?
W1 N4 C22 C23 175.5(2) . . . . ?
N5 N4 C22 C25 179.1(3) . . . . ?
W1 N4 C22 C25 -5.3(5) . . . . ?
N4 C22 C23 C24 -0.2(4) . . . . ?
C25 C22 C23 C24 -179.4(4) . . . . ?
N4 C22 C23 C26 178.2(4) . . . . ?
C25 C22 C23 C26 -0.9(6) . . . . ?
N4 N5 C24 C23 -0.6(3) . . . . ?
B1 N5 C24 C23 177.4(3) . . . . ?
N4 N5 C24 C27 178.5(3) . . . . ?
B1 N5 C24 C27 -3.5(5) . . . . ?
C22 C23 C24 N5 0.5(4) . . . . ?
C26 C23 C24 N5 -178.0(4) . . . . ?
C22 C23 C24 C27 -178.6(4) . . . . ?
C26 C23 C24 C27 3.0(6) . . . . ?
N7 N6 C28 C29 0.6(3) . . . . ?
W1 N6 C28 C29 179.3(2) . . . . ?
N7 N6 C28 C31 -180.0(3) . . . . ?
W1 N6 C28 C31 -1.3(5) . . . . ?
N6 C28 C29 C30 -0.3(3) . . . . ?
C31 C28 C29 C30 -179.7(3) . . . . ?
N6 C28 C29 C32 176.8(3) . . . . ?
C31 C28 C29 C32 -2.6(5) . . . . ?
N6 N7 C30 C29 0.5(3) . . . . ?
B1 N7 C30 C29 173.8(3) . . . . ?
N6 N7 C30 C33 -179.7(3) . . . . ?
B1 N7 C30 C33 -6.5(5) . . . . ?
C28 C29 C30 N7 -0.2(3) . . . . ?
C32 C29 C30 N7 -177.3(3) . . . . ?
C28 C29 C30 C33 -179.9(3) . . . . ?
C32 C29 C30 C33 2.9(5) . . . . ?

loop_
_platon_squeeze_void_nr
_platon_squeeze_void_average_x
_platon_squeeze_void_average_y
_platon_squeeze_void_average_z
_platon_squeeze_void_volume
_platon_squeeze_void_count_electrons
_platon_squeeze_void_content
1 -0.041 0.500 0.000 275 53 ' '
2 0.060 1.000 0.500 275 53 ' '
